data_4515772
loop_
_publ_author_name
'Zhang, Bo-Sheng'
'Li, Yuke'
'An, Yang'
'Zhang, Zhe'
'Liu, Ce'
'Wang, Xin-Gang'
'Liang, Yong-Min'

_publ_section_title
;
 Carboxylate Ligand-Exchanged Amination/C(sp3)--H Arylation Reaction via
 Pd/Norbornene Cooperative Catalysis
;
_journal_issue 12
_journal_name_full 'ACS Catalysis'
_journal_page_first 11827
_journal_paper_doi 10.1021/acscatal.8b04163
_journal_volume 8
_journal_year 2018
_chemical_absolute_configuration unk
_chemical_formula_moiety 'C16 H22 N2 O3'
_chemical_formula_sum 'C16 H22 N2 O3'
_chemical_formula_weight 290.36
_space_group_crystal_system orthorhombic
_space_group_IT_number 33
_space_group_name_Hall 'P 2c -2n'
_space_group_name_H-M_alt 'P n a 21'
_atom_sites_solution_hydrogens geom
_atom_sites_solution_primary direct
_atom_sites_solution_secondary difmap
_audit_creation_date 2018-09-14
_audit_creation_method
;
Olex2 1.2
(compiled 2018.05.29 svn.r3508 for OlexSys, GUI svn.r5506)
;
_cell_angle_alpha 90.00
_cell_angle_beta 90.00
_cell_angle_gamma 90.00
_cell_formula_units_Z 4
_cell_length_a 10.5957(9)
_cell_length_b 18.8441(17)
_cell_length_c 7.6415(5)
_cell_measurement_reflns_used 1240
_cell_measurement_temperature 293(2)
_cell_measurement_theta_max 27.5770
_cell_measurement_theta_min 3.8450
_cell_volume 1525.8(2)
_computing_cell_refinement
;
CrysAlisPro, Agilent Technologies,
Version 1.171.36.28 (release 01-02-2013 CrysAlis171 .NET)
(compiled Feb  1 2013,16:14:44)
;
_computing_data_collection
;
CrysAlisPro, Agilent Technologies,
Version 1.171.36.28 (release 01-02-2013 CrysAlis171 .NET)
(compiled Feb  1 2013,16:14:44)
;
_computing_data_reduction
;
CrysAlisPro, Agilent Technologies,
Version 1.171.36.28 (release 01-02-2013 CrysAlis171 .NET)
(compiled Feb  1 2013,16:14:44)
;
_computing_molecular_graphics 'Olex2 (Dolomanov et al., 2009)'
_computing_publication_material 'Olex2 (Dolomanov et al., 2009)'
_computing_structure_refinement 'ShelXL (Sheldrick, 2015)'
_computing_structure_solution 'ShelXS (Sheldrick, 2008)'
_diffrn_ambient_temperature 293(2)
_diffrn_detector_area_resol_mean 16.0733
_diffrn_measured_fraction_theta_full 0.998
_diffrn_measured_fraction_theta_max 0.998
_diffrn_measurement_details
;
#__ type_ start__ end____ width___ exp.time_
  1 omega  -51.00   69.00   1.0000    2.0000
omega____ theta____ kappa____ phi______ frames
    -       22.9430    0.0000 -180.0000 120

#__ type_ start__ end____ width___ exp.time_
  2 omega   57.00   91.00   1.0000    2.0000
omega____ theta____ kappa____ phi______ frames
    -       22.9430 -178.0000 -120.0000 34
;
_diffrn_measurement_device_type 'SuperNova, Dual, Cu at zero, Eos'
_diffrn_measurement_method '\w scans'
_diffrn_orient_matrix_UB_11 0.0533197000
_diffrn_orient_matrix_UB_12 0.0199904000
_diffrn_orient_matrix_UB_13 0.0264600000
_diffrn_orient_matrix_UB_21 0.0403598000
_diffrn_orient_matrix_UB_22 -0.0275913000
_diffrn_orient_matrix_UB_23 -0.0291692000
_diffrn_orient_matrix_UB_31 0.0028304000
_diffrn_orient_matrix_UB_32 0.0159095000
_diffrn_orient_matrix_UB_33 -0.0841697000
_diffrn_radiation_monochromator mirror
_diffrn_radiation_type MoK\a
_diffrn_radiation_wavelength 0.71073
_diffrn_reflns_av_R_equivalents 0.0257
_diffrn_reflns_av_unetI/netI 0.0541
_diffrn_reflns_limit_h_max 6
_diffrn_reflns_limit_h_min -13
_diffrn_reflns_limit_k_max 23
_diffrn_reflns_limit_k_min -15
_diffrn_reflns_limit_l_max 8
_diffrn_reflns_limit_l_min -9
_diffrn_reflns_number 3745
_diffrn_reflns_theta_full 26.01
_diffrn_reflns_theta_max 26.01
_diffrn_reflns_theta_min 3.46
_diffrn_source 'SuperNova (Mo) X-ray Source'
_exptl_absorpt_coefficient_mu 0.088
_exptl_absorpt_correction_T_max 1.00000
_exptl_absorpt_correction_T_min 0.45556
_exptl_absorpt_correction_type multi-scan
_exptl_absorpt_process_details
;
CrysAlisPro, Agilent Technologies,
Version 1.171.36.28 (release 01-02-2013 CrysAlis171 .NET)
(compiled Feb  1 2013,16:14:44)
Empirical absorption correction using spherical harmonics,
 implemented in SCALE3 ABSPACK scaling algorithm.
;
_exptl_crystal_colour 'clear light colourless'
_exptl_crystal_colour_lustre clear
_exptl_crystal_colour_modifier light
_exptl_crystal_colour_primary colourless
_exptl_crystal_density_diffrn 1.264
_exptl_crystal_density_method 'not measured'
_exptl_crystal_description block
_exptl_crystal_F_000 624
_exptl_crystal_size_max 0.16
_exptl_crystal_size_mid 0.14
_exptl_crystal_size_min 0.12
_refine_diff_density_max 0.251
_refine_diff_density_min -0.220
_refine_diff_density_rms 0.045
_refine_ls_abs_structure_details 'Flack H D (1983), Acta Cryst. A39, 876-881'
_refine_ls_abs_structure_Flack -1.0(15)
_refine_ls_extinction_method none
_refine_ls_goodness_of_fit_ref 1.064
_refine_ls_hydrogen_treatment constr
_refine_ls_matrix_type full
_refine_ls_number_parameters 193
_refine_ls_number_reflns 2616
_refine_ls_number_restraints 1
_refine_ls_restrained_S_all 1.064
_refine_ls_R_factor_all 0.0607
_refine_ls_R_factor_gt 0.0469
_refine_ls_shift/su_max 0.000
_refine_ls_shift/su_mean 0.000
_refine_ls_structure_factor_coef Fsqd
_refine_ls_weighting_details 'calc w=1/[\s^2^(Fo^2^)+(0.0400P)^2^+0.1322P] where P=(Fo^2^+2Fc^2^)/3'
_refine_ls_weighting_scheme calc
_refine_ls_wR_factor_gt 0.0947
_refine_ls_wR_factor_ref 0.1048
_reflns_number_gt 2157
_reflns_number_total 2616
_reflns_threshold_expression >2sigma(I)
_cod_data_source_file cs8b04163_si_003.cif
_cod_data_source_block zhangbsh_0906
_cod_database_code 4515772
_reflns_odcompleteness_completeness 99.45
_reflns_odcompleteness_iscentric 1
_reflns_odcompleteness_theta 26.32
_olex2_refinement_description
;
1. Fixed Uiso
 At 1.2 times of:
  All C(H) groups, All C(H,H) groups
 At 1.5 times of:
  All C(H,H,H) groups
2.a Secondary CH2 refined with riding coordinates:
 C4(H4A,H4B), C11(H11A,H11B), C2(H2A,H2B), C3(H3A,H3B), C1(H1A,H1B)
2.b Aromatic/amide H refined with riding coordinates:
 C6(H6), C7(H7), C8(H8)
2.c Idealised Me refined as rotating group:
 C16(H16A,H16B,H16C), C13(H13A,H13B,H13C), C14(H14A,H14B,H14C)
;
_olex2_date_sample_data_collection 2018-09-06
_olex2_submission_special_instructions 'No special instructions were received'

loop_
_space_group_symop_id
_space_group_symop_operation_xyz
1 'x, y, z'
2 '-x, -y, z+1/2'
3 '-x+1/2, y+1/2, z+1/2'
4 'x+1/2, -y+1/2, z'

loop_
_atom_site_label
_atom_site_type_symbol
_atom_site_fract_x
_atom_site_fract_y
_atom_site_fract_z
_atom_site_U_iso_or_equiv
_atom_site_adp_type
_atom_site_occupancy
_atom_site_calc_flag
_atom_site_refinement_flags_posn
N1 N -0.21529(18) -0.33459(12) -0.3346(3) 0.0264(5) Uani 1 d .
C6 C -0.1194(2) -0.29599(16) -0.0520(3) 0.0303(7) Uani 1 d .
H6 H -0.1922 -0.2715 -0.0210 0.036 Uiso 1 calc R
O1 O 0.33182(16) -0.39595(12) 0.0141(2) 0.0375(5) Uani 1 d .
O2 O 0.37565(17) -0.47791(13) -0.1911(2) 0.0425(6) Uani 1 d .
O3 O -0.42817(16) -0.30063(12) -0.5462(2) 0.0390(5) Uani 1 d .
C15 C 0.3075(2) -0.43249(16) -0.1337(4) 0.0304(7) Uani 1 d .
N2 N 0.19809(18) -0.41007(13) -0.2125(3) 0.0312(6) Uani 1 d .
C12 C 0.1529(2) -0.44485(15) -0.3792(3) 0.0282(6) Uani 1 d .
C5 C -0.1126(2) -0.33042(15) -0.2133(3) 0.0260(6) Uani 1 d .
C7 C -0.0179(2) -0.29828(16) 0.0619(3) 0.0288(6) Uani 1 d .
H7 H -0.0236 -0.2742 0.1678 0.035 Uiso 1 calc R
C9 C 0.0996(2) -0.36774(15) -0.1392(3) 0.0250(6) Uani 1 d .
C4 C -0.3415(2) -0.32473(19) -0.2593(4) 0.0403(8) Uani 1 d .
H4A H -0.3520 -0.2758 -0.2224 0.048 Uiso 1 calc R
H4B H -0.3515 -0.3550 -0.1577 0.048 Uiso 1 calc R
C10 C 0.0003(2) -0.36434(16) -0.2573(3) 0.0275(6) Uani 1 d .
C8 C 0.0922(2) -0.33526(15) 0.0238(3) 0.0282(6) Uani 1 d .
H8 H 0.1581 -0.3382 0.1039 0.034 Uiso 1 calc R
C16 C 0.4443(2) -0.4179(2) 0.1070(4) 0.0446(9) Uani 1 d .
H16A H 0.5139 -0.4204 0.0269 0.067 Uiso 1 calc GR
H16B H 0.4306 -0.4638 0.1583 0.067 Uiso 1 calc GR
H16C H 0.4629 -0.3842 0.1975 0.067 Uiso 1 calc GR
C11 C 0.0344(3) -0.40129(19) -0.4243(4) 0.0410(8) Uani 1 d .
H11A H 0.0523 -0.3672 -0.5161 0.049 Uiso 1 calc R
H11B H -0.0337 -0.4320 -0.4626 0.049 Uiso 1 calc R
C2 C -0.2039(2) -0.2900(2) -0.4897(4) 0.0447(9) Uani 1 d .
H2A H -0.1214 -0.2964 -0.5422 0.054 Uiso 1 calc R
H2B H -0.2128 -0.2405 -0.4573 0.054 Uiso 1 calc R
C13 C 0.2503(3) -0.4381(2) -0.5252(4) 0.0423(8) Uani 1 d .
H13A H 0.2772 -0.3896 -0.5344 0.063 Uiso 1 calc GR
H13B H 0.2133 -0.4529 -0.6340 0.063 Uiso 1 calc GR
H13C H 0.3217 -0.4677 -0.4992 0.063 Uiso 1 calc GR
C3 C -0.4401(3) -0.34333(19) -0.3961(4) 0.0458(8) Uani 1 d .
H3A H -0.4310 -0.3928 -0.4288 0.055 Uiso 1 calc R
H3B H -0.5236 -0.3371 -0.3465 0.055 Uiso 1 calc R
C14 C 0.1190(3) -0.52123(18) -0.3442(4) 0.0525(9) Uani 1 d .
H14A H 0.1926 -0.5465 -0.3059 0.079 Uiso 1 calc GR
H14B H 0.0872 -0.5425 -0.4496 0.079 Uiso 1 calc GR
H14C H 0.0554 -0.5233 -0.2549 0.079 Uiso 1 calc GR
C1 C -0.3057(3) -0.3100(2) -0.6199(4) 0.0557(11) Uani 1 d .
H1A H -0.2976 -0.2808 -0.7238 0.067 Uiso 1 calc R
H1B H -0.2949 -0.3592 -0.6544 0.067 Uiso 1 calc R

loop_
_atom_site_aniso_label
_atom_site_aniso_U_11
_atom_site_aniso_U_22
_atom_site_aniso_U_33
_atom_site_aniso_U_23
_atom_site_aniso_U_13
_atom_site_aniso_U_12
N1 0.0217(10) 0.0341(14) 0.0234(11) 0.0032(11) -0.0010(8) 0.0039(10)
C6 0.0288(13) 0.0323(18) 0.0299(15) -0.0018(14) 0.0047(12) 0.0063(13)
O1 0.0296(9) 0.0494(14) 0.0333(11) -0.0068(11) -0.0127(8) 0.0086(10)
O2 0.0327(9) 0.0586(16) 0.0361(11) -0.0053(11) -0.0007(8) 0.0197(10)
O3 0.0267(9) 0.0539(15) 0.0364(11) 0.0036(11) -0.0038(8) 0.0115(10)
C15 0.0256(13) 0.0385(19) 0.0272(14) 0.0044(15) 0.0004(11) 0.0035(13)
N2 0.0276(10) 0.0414(15) 0.0246(12) -0.0049(12) -0.0049(9) 0.0099(11)
C12 0.0265(12) 0.0343(17) 0.0238(13) -0.0057(14) -0.0010(11) 0.0026(12)
C5 0.0252(11) 0.0297(16) 0.0231(13) 0.0024(13) 0.0001(10) 0.0039(12)
C7 0.0353(13) 0.0327(17) 0.0185(13) -0.0069(12) 0.0027(10) 0.0019(13)
C9 0.0240(11) 0.0284(16) 0.0225(12) 0.0012(13) 0.0018(10) 0.0024(12)
C4 0.0247(12) 0.064(2) 0.0320(14) 0.0077(17) 0.0035(10) 0.0017(14)
C10 0.0279(13) 0.0335(17) 0.0210(12) -0.0017(13) -0.0018(10) 0.0044(12)
C8 0.0337(13) 0.0281(16) 0.0228(14) 0.0018(13) -0.0039(11) -0.0015(13)
C16 0.0246(13) 0.078(3) 0.0312(15) 0.0033(17) -0.0074(12) 0.0067(16)
C11 0.0351(14) 0.058(2) 0.0295(15) -0.0123(16) -0.0085(11) 0.0153(16)
C2 0.0241(13) 0.075(3) 0.0353(17) 0.0180(17) 0.0019(11) 0.0053(15)
C13 0.0372(14) 0.061(2) 0.0290(16) -0.0010(17) 0.0007(12) -0.0051(15)
C3 0.0302(14) 0.051(2) 0.056(2) 0.0107(18) -0.0057(13) -0.0047(15)
C14 0.068(2) 0.046(2) 0.0434(18) 0.0037(19) -0.0143(17) -0.0160(19)
C1 0.0328(15) 0.105(3) 0.0291(16) 0.003(2) -0.0003(12) 0.0242(18)

loop_
_atom_type_symbol
_atom_type_description
_atom_type_scat_dispersion_real
_atom_type_scat_dispersion_imag
_atom_type_scat_source
C C 0.0033 0.0016 'International Tables Vol C Tables 4.2.6.8 and 6.1.1.4'
H H 0.0000 0.0000 'International Tables Vol C Tables 4.2.6.8 and 6.1.1.4'
N N 0.0061 0.0033 'International Tables Vol C Tables 4.2.6.8 and 6.1.1.4'
O O 0.0106 0.0060 'International Tables Vol C Tables 4.2.6.8 and 6.1.1.4'

loop_
_geom_angle_atom_site_label_1
_geom_angle_atom_site_label_2
_geom_angle_atom_site_label_3
_geom_angle
C5 N1 C4 115.5(2)
C5 N1 C2 115.6(2)
C2 N1 C4 108.7(2)
C5 C6 H6 120.0
C7 C6 H6 120.0
C7 C6 C5 120.1(2)
C15 O1 C16 115.0(2)
C3 O3 C1 109.4(2)
O1 C15 N2 111.8(2)
O2 C15 O1 123.7(2)
O2 C15 N2 124.4(3)
C15 N2 C12 120.3(2)
C15 N2 C9 128.1(2)
C9 N2 C12 110.00(18)
N2 C12 C11 102.5(2)
N2 C12 C13 111.5(2)
C13 C12 C11 110.1(2)
C14 C12 N2 109.9(2)
C14 C12 C11 110.7(2)
C14 C12 C13 111.8(3)
C6 C5 N1 124.0(2)
C6 C5 C10 118.0(2)
C10 C5 N1 118.0(2)
C6 C7 H7 118.8
C6 C7 C8 122.4(2)
C8 C7 H7 118.8
C10 C9 N2 108.9(2)
C8 C9 N2 129.7(2)
C8 C9 C10 121.3(2)
N1 C4 H4A 109.9
N1 C4 H4B 109.9
N1 C4 C3 109.1(2)
H4A C4 H4B 108.3
C3 C4 H4A 109.9
C3 C4 H4B 109.9
C5 C10 C11 128.6(2)
C9 C10 C5 120.9(2)
C9 C10 C11 110.5(2)
C7 C8 H8 121.4
C9 C8 C7 117.1(2)
C9 C8 H8 121.4
O1 C16 H16A 109.5
O1 C16 H16B 109.5
O1 C16 H16C 109.5
H16A C16 H16B 109.5
H16A C16 H16C 109.5
H16B C16 H16C 109.5
C12 C11 H11A 110.8
C12 C11 H11B 110.8
C10 C11 C12 104.7(2)
C10 C11 H11A 110.8
C10 C11 H11B 110.8
H11A C11 H11B 108.9
N1 C2 H2A 109.8
N1 C2 H2B 109.8
N1 C2 C1 109.4(3)
H2A C2 H2B 108.2
C1 C2 H2A 109.8
C1 C2 H2B 109.8
C12 C13 H13A 109.5
C12 C13 H13B 109.5
C12 C13 H13C 109.5
H13A C13 H13B 109.5
H13A C13 H13C 109.5
H13B C13 H13C 109.5
O3 C3 C4 111.6(2)
O3 C3 H3A 109.3
O3 C3 H3B 109.3
C4 C3 H3A 109.3
C4 C3 H3B 109.3
H3A C3 H3B 108.0
C12 C14 H14A 109.5
C12 C14 H14B 109.5
C12 C14 H14C 109.5
H14A C14 H14B 109.5
H14A C14 H14C 109.5
H14B C14 H14C 109.5
O3 C1 C2 110.9(2)
O3 C1 H1A 109.5
O3 C1 H1B 109.5
C2 C1 H1A 109.5
C2 C1 H1B 109.5
H1A C1 H1B 108.0

loop_
_geom_bond_atom_site_label_1
_geom_bond_atom_site_label_2
_geom_bond_distance
N1 C5 1.432(3)
N1 C4 1.467(3)
N1 C2 1.458(4)
C6 H6 0.9300
C6 C5 1.394(4)
C6 C7 1.384(4)
O1 C15 1.347(3)
O1 C16 1.448(3)
O2 C15 1.202(3)
O3 C3 1.407(4)
O3 C1 1.426(3)
C15 N2 1.373(3)
N2 C12 1.510(3)
N2 C9 1.428(3)
C12 C11 1.540(4)
C12 C13 1.525(4)
C12 C14 1.507(4)
C5 C10 1.398(3)
C7 H7 0.9300
C7 C8 1.390(4)
C9 C10 1.388(3)
C9 C8 1.390(3)
C4 H4A 0.9700
C4 H4B 0.9700
C4 C3 1.519(4)
C10 C11 1.498(4)
C8 H8 0.9300
C16 H16A 0.9600
C16 H16B 0.9600
C16 H16C 0.9600
C11 H11A 0.9700
C11 H11B 0.9700
C2 H2A 0.9700
C2 H2B 0.9700
C2 C1 1.514(4)
C13 H13A 0.9600
C13 H13B 0.9600
C13 H13C 0.9600
C3 H3A 0.9700
C3 H3B 0.9700
C14 H14A 0.9600
C14 H14B 0.9600
C14 H14C 0.9600
C1 H1A 0.9700
C1 H1B 0.9700

loop_
_geom_torsion_atom_site_label_1
_geom_torsion_atom_site_label_2
_geom_torsion_atom_site_label_3
_geom_torsion_atom_site_label_4
_geom_torsion
N1 C5 C10 C9 -174.2(3)
N1 C5 C10 C11 5.1(5)
N1 C4 C3 O3 -59.2(4)
N1 C2 C1 O3 59.8(4)
C6 C5 C10 C9 4.3(4)
C6 C5 C10 C11 -176.4(3)
C6 C7 C8 C9 3.0(4)
O1 C15 N2 C12 -179.3(2)
O1 C15 N2 C9 -15.6(4)
O2 C15 N2 C12 2.5(4)
O2 C15 N2 C9 166.2(3)
C15 N2 C12 C11 -177.1(2)
C15 N2 C12 C13 -59.4(3)
C15 N2 C12 C14 65.1(3)
C15 N2 C9 C10 -173.3(3)
C15 N2 C9 C8 4.3(5)
N2 C12 C11 C10 -17.9(3)
N2 C9 C10 C5 175.3(3)
N2 C9 C10 C11 -4.2(3)
N2 C9 C8 C7 -178.4(3)
C12 N2 C9 C10 -8.2(3)
C12 N2 C9 C8 169.3(3)
C5 N1 C4 C3 -170.1(3)
C5 N1 C2 C1 169.5(2)
C5 C6 C7 C8 -1.3(4)
C5 C10 C11 C12 -165.0(3)
C7 C6 C5 N1 176.0(3)
C7 C6 C5 C10 -2.4(4)
C9 N2 C12 C11 16.5(3)
C9 N2 C12 C13 134.2(3)
C9 N2 C12 C14 -101.3(3)
C9 C10 C11 C12 14.4(3)
C4 N1 C5 C6 -22.0(4)
C4 N1 C5 C10 156.4(3)
C4 N1 C2 C1 -58.6(3)
C10 C9 C8 C7 -1.1(4)
C8 C9 C10 C5 -2.6(4)
C8 C9 C10 C11 178.0(3)
C16 O1 C15 O2 -3.3(4)
C16 O1 C15 N2 178.5(2)
C2 N1 C5 C6 106.5(3)
C2 N1 C5 C10 -75.0(3)
C2 N1 C4 C3 58.0(3)
C13 C12 C11 C10 -136.6(3)
C3 O3 C1 C2 -59.4(4)
C14 C12 C11 C10 99.3(3)
C1 O3 C3 C4 59.3(3)
